data_1568427
loop_
_publ_author_name
'Naksomboon, Kananat'
'G\'omez-Bengoa, Enrique'
'Mehara, Jaya'
'Roithov\'a, Jana'
'Otten, Edwin'
'Fern\'andez-Ib\'a\~nez, M. \'Angeles'

_publ_section_title
;
 Mechanistic studies of the palladium-catalyzed S,O-ligand promoted C--H
 olefination of aromatic compounds
;
_journal_issue 11
_journal_name_full 'Chemical Science'
_journal_page_first 2943
_journal_page_last 2953
_journal_paper_doi 10.1039/D2SC06840K
_journal_volume 14
_journal_year 2023
_chemical_absolute_configuration ad
_chemical_formula_sum 'C34 H31 O2 P Pd S'
_chemical_formula_weight 641.02
_space_group_crystal_system orthorhombic
_space_group_IT_number 19
_space_group_name_Hall 'P 2ac 2ab'
_space_group_name_H-M_alt 'P 21 21 21'
_atom_sites_solution_hydrogens geom
_audit_creation_method SHELXL-2014/7
_audit_update_record
;
2019-12-03 deposited with the CCDC.	2023-02-16 downloaded from the CCDC.
;
_cell_angle_alpha 90
_cell_angle_beta 90
_cell_angle_gamma 90
_cell_formula_units_Z 4
_cell_length_a 9.6976(5)
_cell_length_b 11.8942(7)
_cell_length_c 24.9749(15)
_cell_measurement_reflns_used 9828
_cell_measurement_temperature 100(2)
_cell_measurement_theta_max 27.13
_cell_measurement_theta_min 2.99
_cell_volume 2880.7(3)
_computing_structure_refinement 'SHELXL-2014/7 (Sheldrick, 2014)'
_diffrn_ambient_temperature 100(2)
_diffrn_measured_fraction_theta_full 0.998
_diffrn_measured_fraction_theta_max 0.994
_diffrn_measurement_device_type 'Bruker APEX-II CCD'
_diffrn_measurement_method '\f and \w scans'
_diffrn_radiation_type MoK\a
_diffrn_radiation_wavelength 0.71073
_diffrn_reflns_av_R_equivalents 0.0281
_diffrn_reflns_av_unetI/netI 0.0159
_diffrn_reflns_Laue_measured_fraction_full 0.998
_diffrn_reflns_Laue_measured_fraction_max 0.994
_diffrn_reflns_limit_h_max 12
_diffrn_reflns_limit_h_min -12
_diffrn_reflns_limit_k_max 15
_diffrn_reflns_limit_k_min -15
_diffrn_reflns_limit_l_max 32
_diffrn_reflns_limit_l_min -32
_diffrn_reflns_number 55231
_diffrn_reflns_point_group_measured_fraction_full 0.998
_diffrn_reflns_point_group_measured_fraction_max 0.994
_diffrn_reflns_theta_full 25.242
_diffrn_reflns_theta_max 27.194
_diffrn_reflns_theta_min 2.987
_exptl_absorpt_coefficient_mu 0.802
_exptl_absorpt_correction_T_max 0.7455
_exptl_absorpt_correction_T_min 0.6805
_exptl_absorpt_correction_type multi-scan
_exptl_absorpt_process_details SADABS
_exptl_crystal_colour colourless
_exptl_crystal_density_diffrn 1.478
_exptl_crystal_description block
_exptl_crystal_F_000 1312
_exptl_crystal_size_max 0.12
_exptl_crystal_size_mid 0.10
_exptl_crystal_size_min 0.06
_refine_diff_density_max 0.247
_refine_diff_density_min -0.427
_refine_diff_density_rms 0.048
_refine_ls_abs_structure_details
;
 Flack x determined using 2709 quotients [(I+)-(I-)]/[(I+)+(I-)]
 (Parsons, Flack and Wagner, Acta Cryst. B69 (2013) 249-259).
;
_refine_ls_abs_structure_Flack -0.030(4)
_refine_ls_extinction_method none
_refine_ls_goodness_of_fit_ref 1.085
_refine_ls_hydrogen_treatment constr
_refine_ls_matrix_type full
_refine_ls_number_parameters 354
_refine_ls_number_reflns 6397
_refine_ls_number_restraints 0
_refine_ls_restrained_S_all 1.085
_refine_ls_R_factor_all 0.0164
_refine_ls_R_factor_gt 0.0155
_refine_ls_shift/su_max 0.002
_refine_ls_shift/su_mean 0.000
_refine_ls_structure_factor_coef Fsqd
_refine_ls_weighting_details 'w=1/[\s^2^(Fo^2^)+(0.0182P)^2^+0.9379P] where P=(Fo^2^+2Fc^2^)/3'
_refine_ls_weighting_scheme calc
_refine_ls_wR_factor_gt 0.0380
_refine_ls_wR_factor_ref 0.0385
_reflns_Friedel_coverage 0.773
_reflns_Friedel_fraction_full 1.000
_reflns_Friedel_fraction_max 0.994
_reflns_number_gt 6239
_reflns_number_total 6397
_reflns_threshold_expression 'I > 2\s(I)'
_cod_data_source_file d2sc06840k2.cif
_cod_data_source_block mo_molan488a_0ma_a
_cod_depositor_comments 'Adding full bibliography for 1568424--1568427.cif.'
_cod_database_code 1568427
_shelx_shelxl_version_number 2014/7
_shelx_space_group_comment
;
The symmetry employed for this shelxl refinement is uniquely defined
by the following loop, which should always be used as a source of
symmetry information in preference to the above space-group names.
They are only intended as comments.
;

loop_
_space_group_symop_operation_xyz
'x, y, z'
'-x+1/2, -y, z+1/2'
'-x, y+1/2, -z+1/2'
'x+1/2, -y+1/2, -z'

loop_
_atom_site_label
_atom_site_type_symbol
_atom_site_fract_x
_atom_site_fract_y
_atom_site_fract_z
_atom_site_U_iso_or_equiv
_atom_site_adp_type
_atom_site_occupancy
_atom_site_site_symmetry_order
_atom_site_calc_flag
_atom_site_refinement_flags_posn
_atom_site_refinement_flags_adp
_atom_site_refinement_flags_occupancy
_atom_site_disorder_assembly
_atom_site_disorder_group
Pd1 Pd 0.71395(2) 0.59110(2) 0.37690(2) 0.00973(4) Uani 1 1 d . . . . .
S1 S 0.78435(6) 0.73310(4) 0.31740(2) 0.01323(10) Uani 1 1 d . . . . .
P1 P 0.61053(5) 0.46120(5) 0.43035(2) 0.00965(10) Uani 1 1 d . . . . .
O1 O 0.82182(16) 0.48411(13) 0.32422(6) 0.0143(3) Uani 1 1 d . . . . .
O2 O 0.9289(2) 0.46596(14) 0.24599(7) 0.0241(4) Uani 1 1 d . . . . .
C1 C 0.6178(2) 0.70694(18) 0.42103(9) 0.0124(4) Uani 1 1 d . . . . .
C2 C 0.4806(2) 0.7374(2) 0.41242(9) 0.0159(4) Uani 1 1 d . . . . .
H2 H 0.4284 0.7009 0.3853 0.019 Uiso 1 1 calc R U . . .
C3 C 0.4198(2) 0.8214(2) 0.44356(10) 0.0212(5) Uani 1 1 d . . . . .
H3 H 0.3267 0.8424 0.4372 0.025 Uiso 1 1 calc R U . . .
C4 C 0.4943(3) 0.8744(2) 0.48367(10) 0.0228(5) Uani 1 1 d . . . . .
H4 H 0.4517 0.9297 0.5056 0.027 Uiso 1 1 calc R U . . .
C5 C 0.6317(3) 0.8460(2) 0.49159(10) 0.0204(5) Uani 1 1 d . . . . .
H5 H 0.6838 0.8830 0.5186 0.024 Uiso 1 1 calc R U . . .
C6 C 0.6932(2) 0.76375(18) 0.46017(9) 0.0149(4) Uani 1 1 d . . . . .
H6 H 0.7878 0.7459 0.4654 0.018 Uiso 1 1 calc R U . . .
C7 C 0.8858(2) 0.52379(18) 0.28333(9) 0.0136(4) Uani 1 1 d . . . . .
C8 C 0.9179(2) 0.65220(19) 0.28195(9) 0.0148(4) Uani 1 1 d . . . . .
C9 C 1.0479(2) 0.6727(2) 0.31596(10) 0.0210(5) Uani 1 1 d . . . . .
H9A H 1.1248 0.6289 0.3013 0.032 Uiso 1 1 calc R U . . .
H9B H 1.0303 0.6494 0.3530 0.032 Uiso 1 1 calc R U . . .
H9C H 1.0713 0.7528 0.3152 0.032 Uiso 1 1 calc R U . . .
C10 C 0.9410(3) 0.6977(2) 0.22564(10) 0.0225(5) Uani 1 1 d . . . . .
H10A H 1.0146 0.6548 0.2082 0.034 Uiso 1 1 calc R U . . .
H10B H 0.9674 0.7771 0.2276 0.034 Uiso 1 1 calc R U . . .
H10C H 0.8557 0.6904 0.2049 0.034 Uiso 1 1 calc R U . . .
C11 C 0.6326(2) 0.7309(2) 0.27693(9) 0.0177(5) Uani 1 1 d . . . . .
C12 C 0.5414(3) 0.8191(2) 0.28377(11) 0.0282(6) Uani 1 1 d . . . . .
H12 H 0.5643 0.8797 0.3069 0.034 Uiso 1 1 calc R U . . .
C13 C 0.4161(3) 0.8190(3) 0.25660(12) 0.0367(7) Uani 1 1 d . . . . .
H13 H 0.3528 0.8788 0.2622 0.044 Uiso 1 1 calc R U . . .
C14 C 0.3829(3) 0.7343(3) 0.22212(12) 0.0360(7) Uani 1 1 d . . . . .
H14 H 0.2976 0.7356 0.2034 0.043 Uiso 1 1 calc R U . . .
C15 C 0.4743(4) 0.6466(3) 0.21461(14) 0.0454(9) Uani 1 1 d . . . . .
H15 H 0.4521 0.5878 0.1904 0.054 Uiso 1 1 calc R U . . .
C16 C 0.5993(3) 0.6439(2) 0.24245(12) 0.0347(7) Uani 1 1 d . . . . .
H16 H 0.6611 0.5827 0.2377 0.042 Uiso 1 1 calc R U . . .
C17 C 0.6717(2) 0.31772(18) 0.42124(8) 0.0125(4) Uani 1 1 d . . . . .
C18 C 0.5824(2) 0.2257(2) 0.42552(9) 0.0177(5) Uani 1 1 d . . . . .
H18 H 0.4879 0.2378 0.4337 0.021 Uiso 1 1 calc R U . . .
C19 C 0.6307(3) 0.1172(2) 0.41795(10) 0.0224(5) Uani 1 1 d . . . . .
H19 H 0.5693 0.0552 0.4209 0.027 Uiso 1 1 calc R U . . .
C20 C 0.7691(3) 0.0992(2) 0.40601(9) 0.0227(5) Uani 1 1 d . . . . .
H20 H 0.8020 0.0250 0.4002 0.027 Uiso 1 1 calc R U . . .
C21 C 0.8586(3) 0.1894(2) 0.40260(9) 0.0206(5) Uani 1 1 d . . . . .
H21 H 0.9534 0.1768 0.3952 0.025 Uiso 1 1 calc R U . . .
C22 C 0.8105(2) 0.29852(19) 0.40987(9) 0.0158(5) Uani 1 1 d . . . . .
H22 H 0.8724 0.3602 0.4071 0.019 Uiso 1 1 calc R U . . .
C23 C 0.6158(2) 0.48036(18) 0.50283(8) 0.0121(4) Uani 1 1 d . . . . .
C24 C 0.5380(2) 0.56556(18) 0.52730(9) 0.0140(4) Uani 1 1 d . . . . .
H24 H 0.4798 0.6122 0.5062 0.017 Uiso 1 1 calc R U . . .
C25 C 0.5461(2) 0.5819(2) 0.58236(9) 0.0166(4) Uani 1 1 d . . . . .
H25 H 0.4923 0.6392 0.5986 0.020 Uiso 1 1 calc R U . . .
C26 C 0.6317(2) 0.51552(19) 0.61397(9) 0.0180(5) Uani 1 1 d . . . . .
H26 H 0.6366 0.5273 0.6515 0.022 Uiso 1 1 calc R U . . .
C27 C 0.7100(3) 0.43164(18) 0.58975(8) 0.0174(4) Uani 1 1 d . . . . .
H27 H 0.7692 0.3862 0.6109 0.021 Uiso 1 1 calc R U . . .
C28 C 0.7021(2) 0.41387(19) 0.53472(8) 0.0144(4) Uani 1 1 d . . . . .
H28 H 0.7558 0.3562 0.5187 0.017 Uiso 1 1 calc R U . . .
C29 C 0.4299(2) 0.44794(18) 0.41127(9) 0.0118(4) Uani 1 1 d . . . . .
C30 C 0.4012(2) 0.4552(2) 0.35646(9) 0.0153(4) Uani 1 1 d . . . . .
H30 H 0.4722 0.4757 0.3321 0.018 Uiso 1 1 calc R U . . .
C31 C 0.2699(2) 0.43247(19) 0.33756(9) 0.0180(5) Uani 1 1 d . . . . .
H31 H 0.2514 0.4362 0.3003 0.022 Uiso 1 1 calc R U . . .
C32 C 0.1650(2) 0.4042(2) 0.37312(9) 0.0171(4) Uani 1 1 d . . . . .
H32 H 0.0747 0.3895 0.3602 0.021 Uiso 1 1 calc R U . . .
C33 C 0.1929(2) 0.39758(19) 0.42764(9) 0.0162(4) Uani 1 1 d . . . . .
H33 H 0.1213 0.3784 0.4520 0.019 Uiso 1 1 calc R U . . .
C34 C 0.3253(2) 0.41901(19) 0.44677(8) 0.0136(4) Uani 1 1 d . . . . .
H34 H 0.3441 0.4138 0.4840 0.016 Uiso 1 1 calc R U . . .

loop_
_atom_site_aniso_label
_atom_site_aniso_U_11
_atom_site_aniso_U_22
_atom_site_aniso_U_33
_atom_site_aniso_U_23
_atom_site_aniso_U_13
_atom_site_aniso_U_12
Pd1 0.00980(7) 0.01099(7) 0.00841(7) 0.00035(6) 0.00041(6) -0.00029(6)
S1 0.0165(2) 0.0110(2) 0.0122(2) 0.00061(18) 0.0014(2) 0.0004(2)
P1 0.0089(2) 0.0115(2) 0.0086(2) -0.0001(2) 0.00063(19) -0.00013(19)
O1 0.0192(8) 0.0123(7) 0.0113(7) 0.0014(6) 0.0043(6) 0.0004(6)
O2 0.0408(11) 0.0154(9) 0.0160(8) -0.0002(7) 0.0104(8) 0.0038(8)
C1 0.0132(10) 0.0134(11) 0.0106(10) 0.0038(8) 0.0021(8) -0.0005(8)
C2 0.0145(11) 0.0167(11) 0.0166(11) 0.0035(9) 0.0002(8) 0.0006(8)
C3 0.0161(11) 0.0188(12) 0.0288(13) 0.0088(10) 0.0063(9) 0.0065(9)
C4 0.0275(13) 0.0134(11) 0.0275(13) 0.0000(10) 0.0120(10) 0.0037(9)
C5 0.0242(13) 0.0149(11) 0.0220(12) -0.0036(9) 0.0037(10) -0.0037(9)
C6 0.0139(11) 0.0136(10) 0.0172(10) -0.0008(8) 0.0010(8) -0.0017(8)
C7 0.0174(10) 0.0130(10) 0.0104(10) 0.0012(8) 0.0001(8) 0.0021(8)
C8 0.0166(11) 0.0141(11) 0.0138(10) -0.0001(9) 0.0053(9) 0.0022(8)
C9 0.0179(12) 0.0206(12) 0.0247(12) -0.0027(10) 0.0025(10) -0.0020(9)
C10 0.0369(14) 0.0167(12) 0.0140(11) 0.0026(9) 0.0100(10) 0.0007(10)
C11 0.0197(11) 0.0181(11) 0.0152(11) 0.0084(9) -0.0002(9) 0.0023(9)
C12 0.0283(14) 0.0282(14) 0.0281(14) 0.0034(11) -0.0021(11) 0.0087(11)
C13 0.0248(14) 0.0468(18) 0.0384(16) 0.0125(14) 0.0009(12) 0.0155(13)
C14 0.0267(14) 0.0493(18) 0.0321(15) 0.0219(14) -0.0125(12) -0.0047(13)
C15 0.055(2) 0.0354(17) 0.0458(19) 0.0019(15) -0.0349(16) -0.0026(15)
C16 0.0398(17) 0.0261(14) 0.0382(16) -0.0033(12) -0.0231(13) 0.0057(12)
C17 0.0143(11) 0.0131(10) 0.0102(10) 0.0004(8) 0.0000(8) 0.0027(8)
C18 0.0160(11) 0.0161(11) 0.0211(12) 0.0009(9) 0.0011(9) 0.0006(9)
C19 0.0271(13) 0.0145(12) 0.0256(13) 0.0014(9) -0.0037(10) 0.0000(9)
C20 0.0317(13) 0.0178(11) 0.0186(10) -0.0017(10) -0.0061(9) 0.0108(11)
C21 0.0196(12) 0.0276(13) 0.0145(11) 0.0011(9) -0.0006(9) 0.0103(10)
C22 0.0141(12) 0.0200(11) 0.0133(10) 0.0032(8) 0.0005(8) 0.0019(8)
C23 0.0108(9) 0.0141(10) 0.0114(10) 0.0000(8) 0.0003(8) -0.0032(8)
C24 0.0128(10) 0.0147(11) 0.0144(10) -0.0001(8) 0.0013(8) -0.0026(8)
C25 0.0176(10) 0.0167(11) 0.0156(10) -0.0039(9) 0.0032(8) -0.0053(9)
C26 0.0215(11) 0.0212(11) 0.0114(11) -0.0009(8) -0.0006(8) -0.0093(9)
C27 0.0176(10) 0.0207(11) 0.0137(9) 0.0038(8) -0.0042(9) -0.0050(9)
C28 0.0138(9) 0.0155(9) 0.0140(9) 0.0017(8) -0.0007(8) -0.0027(10)
C29 0.0102(10) 0.0113(9) 0.0138(10) -0.0027(8) -0.0004(8) 0.0007(8)
C30 0.0144(10) 0.0187(11) 0.0127(10) 0.0004(9) 0.0016(8) -0.0002(9)
C31 0.0171(10) 0.0237(12) 0.0132(9) -0.0012(8) -0.0050(8) 0.0008(9)
C32 0.0104(9) 0.0188(10) 0.0221(10) -0.0038(11) -0.0037(8) -0.0004(8)
C33 0.0123(10) 0.0178(11) 0.0186(10) -0.0031(9) 0.0032(8) -0.0009(9)
C34 0.0145(10) 0.0138(10) 0.0126(9) -0.0006(8) 0.0019(7) 0.0014(8)

loop_
_atom_type_symbol
_atom_type_description
_atom_type_scat_dispersion_real
_atom_type_scat_dispersion_imag
_atom_type_scat_source
C C 0.0033 0.0016 'International Tables Vol C Tables 4.2.6.8 and 6.1.1.4'
H H 0.0000 0.0000 'International Tables Vol C Tables 4.2.6.8 and 6.1.1.4'
O O 0.0106 0.0060 'International Tables Vol C Tables 4.2.6.8 and 6.1.1.4'
P P 0.1023 0.0942 'International Tables Vol C Tables 4.2.6.8 and 6.1.1.4'
S S 0.1246 0.1234 'International Tables Vol C Tables 4.2.6.8 and 6.1.1.4'
Pd Pd -0.9988 1.0072 'International Tables Vol C Tables 4.2.6.8 and 6.1.1.4'

loop_
_geom_angle_atom_site_label_1
_geom_angle_atom_site_label_2
_geom_angle_atom_site_label_3
_geom_angle
_geom_angle_site_symmetry_1
_geom_angle_site_symmetry_3
_geom_angle_publ_flag
C1 Pd1 O1 173.34(7) . . ?
C1 Pd1 P1 86.49(6) . . ?
O1 Pd1 P1 100.07(4) . . ?
C1 Pd1 S1 89.36(6) . . ?
O1 Pd1 S1 83.98(4) . . ?
P1 Pd1 S1 170.71(2) . . ?
C11 S1 C8 107.46(11) . . ?
C11 S1 Pd1 96.20(8) . . ?
C8 S1 Pd1 97.63(7) . . ?
C17 P1 C29 101.50(10) . . ?
C17 P1 C23 103.41(10) . . ?
C29 P1 C23 107.29(10) . . ?
C17 P1 Pd1 114.81(7) . . ?
C29 P1 Pd1 109.21(7) . . ?
C23 P1 Pd1 119.00(7) . . ?
C7 O1 Pd1 120.92(14) . . ?
C6 C1 C2 118.8(2) . . ?
C6 C1 Pd1 118.44(16) . . ?
C2 C1 Pd1 122.66(17) . . ?
C1 C2 C3 120.2(2) . . ?
C1 C2 H2 119.9 . . ?
C3 C2 H2 119.9 . . ?
C4 C3 C2 120.5(2) . . ?
C4 C3 H3 119.7 . . ?
C2 C3 H3 119.7 . . ?
C3 C4 C5 119.5(2) . . ?
C3 C4 H4 120.3 . . ?
C5 C4 H4 120.3 . . ?
C4 C5 C6 120.2(2) . . ?
C4 C5 H5 119.9 . . ?
C6 C5 H5 119.9 . . ?
C5 C6 C1 120.8(2) . . ?
C5 C6 H6 119.6 . . ?
C1 C6 H6 119.6 . . ?
O2 C7 O1 124.1(2) . . ?
O2 C7 C8 117.6(2) . . ?
O1 C7 C8 118.29(19) . . ?
C10 C8 C9 109.5(2) . . ?
C10 C8 C7 113.42(19) . . ?
C9 C8 C7 107.85(19) . . ?
C10 C8 S1 111.20(17) . . ?
C9 C8 S1 103.18(15) . . ?
C7 C8 S1 111.15(15) . . ?
C8 C9 H9A 109.5 . . ?
C8 C9 H9B 109.5 . . ?
H9A C9 H9B 109.5 . . ?
C8 C9 H9C 109.5 . . ?
H9A C9 H9C 109.5 . . ?
H9B C9 H9C 109.5 . . ?
C8 C10 H10A 109.5 . . ?
C8 C10 H10B 109.5 . . ?
H10A C10 H10B 109.5 . . ?
C8 C10 H10C 109.5 . . ?
H10A C10 H10C 109.5 . . ?
H10B C10 H10C 109.5 . . ?
C12 C11 C16 119.7(2) . . ?
C12 C11 S1 116.47(19) . . ?
C16 C11 S1 123.72(19) . . ?
C11 C12 C13 119.8(3) . . ?
C11 C12 H12 120.1 . . ?
C13 C12 H12 120.1 . . ?
C14 C13 C12 121.0(3) . . ?
C14 C13 H13 119.5 . . ?
C12 C13 H13 119.5 . . ?
C13 C14 C15 119.4(3) . . ?
C13 C14 H14 120.3 . . ?
C15 C14 H14 120.3 . . ?
C14 C15 C16 120.4(3) . . ?
C14 C15 H15 119.8 . . ?
C16 C15 H15 119.8 . . ?
C11 C16 C15 119.6(3) . . ?
C11 C16 H16 120.2 . . ?
C15 C16 H16 120.2 . . ?
C22 C17 C18 119.0(2) . . ?
C22 C17 P1 119.56(17) . . ?
C18 C17 P1 121.45(16) . . ?
C19 C18 C17 120.6(2) . . ?
C19 C18 H18 119.7 . . ?
C17 C18 H18 119.7 . . ?
C18 C19 C20 119.9(2) . . ?
C18 C19 H19 120.1 . . ?
C20 C19 H19 120.1 . . ?
C21 C20 C19 119.9(2) . . ?
C21 C20 H20 120.0 . . ?
C19 C20 H20 120.0 . . ?
C20 C21 C22 120.4(2) . . ?
C20 C21 H21 119.8 . . ?
C22 C21 H21 119.8 . . ?
C21 C22 C17 120.2(2) . . ?
C21 C22 H22 119.9 . . ?
C17 C22 H22 119.9 . . ?
C28 C23 C24 118.8(2) . . ?
C28 C23 P1 120.68(16) . . ?
C24 C23 P1 120.48(17) . . ?
C25 C24 C23 120.1(2) . . ?
C25 C24 H24 120.0 . . ?
C23 C24 H24 120.0 . . ?
C26 C25 C24 121.0(2) . . ?
C26 C25 H25 119.5 . . ?
C24 C25 H25 119.5 . . ?
C25 C26 C27 119.0(2) . . ?
C25 C26 H26 120.5 . . ?
C27 C26 H26 120.5 . . ?
C26 C27 C28 120.5(2) . . ?
C26 C27 H27 119.7 . . ?
C28 C27 H27 119.7 . . ?
C27 C28 C23 120.5(2) . . ?
C27 C28 H28 119.7 . . ?
C23 C28 H28 119.7 . . ?
C34 C29 C30 119.6(2) . . ?
C34 C29 P1 123.77(16) . . ?
C30 C29 P1 116.22(17) . . ?
C31 C30 C29 120.3(2) . . ?
C31 C30 H30 119.9 . . ?
C29 C30 H30 119.9 . . ?
C30 C31 C32 120.1(2) . . ?
C30 C31 H31 119.9 . . ?
C32 C31 H31 119.9 . . ?
C33 C32 C31 119.79(19) . . ?
C33 C32 H32 120.1 . . ?
C31 C32 H32 120.1 . . ?
C32 C33 C34 120.28(19) . . ?
C32 C33 H33 119.9 . . ?
C34 C33 H33 119.9 . . ?
C29 C34 C33 119.94(19) . . ?
C29 C34 H34 120.0 . . ?
C33 C34 H34 120.0 . . ?

loop_
_geom_bond_atom_site_label_1
_geom_bond_atom_site_label_2
_geom_bond_distance
_geom_bond_site_symmetry_2
_geom_bond_publ_flag
Pd1 C1 1.996(2) . ?
Pd1 O1 2.1082(15) . ?
Pd1 P1 2.2750(6) . ?
Pd1 S1 2.3508(5) . ?
S1 C11 1.786(2) . ?
S1 C8 1.841(2) . ?
P1 C17 1.821(2) . ?
P1 C29 1.822(2) . ?
P1 C23 1.825(2) . ?
O1 C7 1.285(3) . ?
O2 C7 1.232(3) . ?
C1 C6 1.395(3) . ?
C1 C2 1.395(3) . ?
C2 C3 1.397(3) . ?
C2 H2 0.9500 . ?
C3 C4 1.387(4) . ?
C3 H3 0.9500 . ?
C4 C5 1.389(4) . ?
C4 H4 0.9500 . ?
C5 C6 1.389(3) . ?
C5 H5 0.9500 . ?
C6 H6 0.9500 . ?
C7 C8 1.559(3) . ?
C8 C10 1.523(3) . ?
C8 C9 1.539(3) . ?
C9 H9A 0.9800 . ?
C9 H9B 0.9800 . ?
C9 H9C 0.9800 . ?
C10 H10A 0.9800 . ?
C10 H10B 0.9800 . ?
C10 H10C 0.9800 . ?
C11 C12 1.383(3) . ?
C11 C16 1.384(4) . ?
C12 C13 1.392(4) . ?
C12 H12 0.9500 . ?
C13 C14 1.364(5) . ?
C13 H13 0.9500 . ?
C14 C15 1.382(5) . ?
C14 H14 0.9500 . ?
C15 C16 1.398(4) . ?
C15 H15 0.9500 . ?
C16 H16 0.9500 . ?
C17 C22 1.394(3) . ?
C17 C18 1.399(3) . ?
C18 C19 1.386(3) . ?
C18 H18 0.9500 . ?
C19 C20 1.391(4) . ?
C19 H19 0.9500 . ?
C20 C21 1.383(4) . ?
C20 H20 0.9500 . ?
C21 C22 1.391(3) . ?
C21 H21 0.9500 . ?
C22 H22 0.9500 . ?
C23 C28 1.400(3) . ?
C23 C24 1.403(3) . ?
C24 C25 1.391(3) . ?
C24 H24 0.9500 . ?
C25 C26 1.391(3) . ?
C25 H25 0.9500 . ?
C26 C27 1.392(3) . ?
C26 H26 0.9500 . ?
C27 C28 1.393(3) . ?
C27 H27 0.9500 . ?
C28 H28 0.9500 . ?
C29 C34 1.391(3) . ?
C29 C30 1.400(3) . ?
C30 C31 1.385(3) . ?
C30 H30 0.9500 . ?
C31 C32 1.391(3) . ?
C31 H31 0.9500 . ?
C32 C33 1.390(3) . ?
C32 H32 0.9500 . ?
C33 C34 1.394(3) . ?
C33 H33 0.9500 . ?
C34 H34 0.9500 . ?
